data_7046911
loop_
_publ_author_name
'Sil, Amit'
'Roy Chowdhury, Sabyasachi'
'Mishra, Sabyashachi'
'Patra, Sanjib K.'

_publ_section_title
;
 Synthesis, structure, and photophysical and electrochemical properties of
 Ru(ii) complexes of arylene-vinylene terpyridyl conjugates.
;
_journal_issue 29
_journal_name_full 'Dalton transactions (Cambridge, England : 2003)'
_journal_page_first 9877
_journal_page_last 9888
_journal_paper_doi 10.1039/c8dt00881g
_journal_volume 47
_journal_year 2018
_chemical_formula_moiety 'C65 H51 Cl N3 P2 Ru, F6 P, 0.5(C Cl2)'
_chemical_formula_sum 'C65 H49 Cl F7 N3 P3 Ru'
_chemical_formula_weight 1234.50
_space_group_crystal_system triclinic
_space_group_IT_number 2
_space_group_name_Hall '-P 1'
_space_group_name_H-M_alt 'P -1'
_symmetry_space_group_name_Hall '-P 1'
_symmetry_space_group_name_H-M 'P -1'
_atom_sites_solution_hydrogens geom
_atom_sites_solution_primary dual
_audit_creation_date 2018-02-22
_audit_creation_method
;
Olex2 1.2
(compiled 2017.03.28 svn.r3405 for OlexSys, GUI svn.r5337)
;
_audit_update_record
;
2018-03-07 deposited with the CCDC.
2018-06-29 downloaded from the CCDC.
;
_cell_angle_alpha 89.925(7)
_cell_angle_beta 81.885(6)
_cell_angle_gamma 89.877(6)
_cell_formula_units_Z 4
_cell_length_a 14.204(3)
_cell_length_b 17.591(3)
_cell_length_c 22.635(4)
_cell_measurement_reflns_used 6049
_cell_measurement_temperature 100(2)
_cell_measurement_theta_max 22.055
_cell_measurement_theta_min 2.1665
_cell_volume 5599.0(18)
_computing_cell_refinement 'SAINT v7.34A (Bruker, 200?)'
_computing_data_reduction 'SAINT v7.34A (Bruker, 200?)'
_computing_molecular_graphics 'Olex2 (Dolomanov et al., 2009)'
_computing_publication_material 'Olex2 (Dolomanov et al., 2009)'
_computing_structure_refinement 'ShelXL (Sheldrick, 2015)'
_computing_structure_solution 'ShelXT (Sheldrick, 2015)'
_diffrn_ambient_temperature 100
_diffrn_measured_fraction_theta_full 0.940
_diffrn_measured_fraction_theta_max 0.645
_diffrn_measurement_device_type 'Bruker P4'
_diffrn_measurement_method '\w scans'
_diffrn_radiation_monochromator graphite
_diffrn_radiation_type MoK\a
_diffrn_radiation_wavelength 0.71073
_diffrn_reflns_av_R_equivalents 0.0901
_diffrn_reflns_av_unetI/netI 0.1064
_diffrn_reflns_Laue_measured_fraction_full 0.940
_diffrn_reflns_Laue_measured_fraction_max 0.645
_diffrn_reflns_limit_h_max 16
_diffrn_reflns_limit_h_min -17
_diffrn_reflns_limit_k_max 21
_diffrn_reflns_limit_k_min -21
_diffrn_reflns_limit_l_max 28
_diffrn_reflns_limit_l_min -28
_diffrn_reflns_number 71643
_diffrn_reflns_point_group_measured_fraction_full 0.940
_diffrn_reflns_point_group_measured_fraction_max 0.645
_diffrn_reflns_theta_full 25.242
_diffrn_reflns_theta_max 30.438
_diffrn_reflns_theta_min 0.909
_diffrn_source 'fine-focus sealed tube'
_exptl_absorpt_coefficient_mu 0.482
_exptl_absorpt_correction_T_max 1
_exptl_absorpt_correction_T_min 0.792755
_exptl_absorpt_correction_type multi-scan
_exptl_absorpt_process_details
;
SADABS-2004/1 (Bruker,2004) was used for absorption correction.
R(int) was 0.0676 before and 0.0553 after correction.
The Ratio of minimum to maximum transmission is 0.7928.
The \l/2 correction factor is 0.0015.
;
_exptl_crystal_colour 'reddish brown'
_exptl_crystal_density_diffrn 1.464
_exptl_crystal_density_method 'not measured'
_exptl_crystal_description block
_exptl_crystal_F_000 2516
_exptl_crystal_recrystallization_method 'Re-crystallisation from solvent: DCM and hexanes'
_exptl_crystal_size_max 0.31
_exptl_crystal_size_mid 0.27
_exptl_crystal_size_min 0.25
_refine_diff_density_max 0.795
_refine_diff_density_min -1.270
_refine_diff_density_rms 0.119
_refine_ls_extinction_method none
_refine_ls_goodness_of_fit_ref 1.046
_refine_ls_hydrogen_treatment constr
_refine_ls_matrix_type full
_refine_ls_number_parameters 1449
_refine_ls_number_reflns 21934
_refine_ls_number_restraints 0
_refine_ls_restrained_S_all 1.046
_refine_ls_R_factor_all 0.1047
_refine_ls_R_factor_gt 0.0615
_refine_ls_shift/su_max 0.002
_refine_ls_shift/su_mean 0.000
_refine_ls_structure_factor_coef Fsqd
_refine_ls_weighting_details 'w=1/[\s^2^(Fo^2^)+(0.0810P)^2^] where P=(Fo^2^+2Fc^2^)/3'
_refine_ls_weighting_scheme calc
_refine_ls_wR_factor_gt 0.1478
_refine_ls_wR_factor_ref 0.1726
_reflns_Friedel_coverage 0.000
_reflns_number_gt 14058
_reflns_number_total 21934
_reflns_threshold_expression 'I > 2\s(I)'
_cod_data_source_file c8dt00881g2.cif
_cod_data_source_block Complex_1
_cod_depositor_comments 'Adding full bibliography for 7046911--7046915.cif.'
_cod_original_cell_volume 5599.1(19)
_cod_database_code 7046911
_shelx_shelxl_version_number 2017/1
_shelx_space_group_comment
;
The symmetry employed for this shelxl refinement is uniquely defined
by the following loop, which should always be used as a source of
symmetry information in preference to the above space-group names.
They are only intended as comments.
;
_exptl_absorpt_special_details SADABS
_olex2_refinement_description
;
1. Others
 Fixed Sof: C1AA(0.5) C0AA(0.5)
 Fixed Uiso: H66(0.029) H126(0.032) H7(0.029) H12(0.032) H79(0.036) H82(0.032)
 H41(0.031) H65(0.033) H72(0.026) H1(0.031) H124(0.036) H96(0.031) H80(0.029)
 H67(0.038) H17(0.03) H38(0.041) H49(0.03) H120(0.034) H21(0.033) H13(0.035)
 H33(0.039) H59(0.034) H77(0.033) H9(0.027) H53(0.033) H14(0.038) H130(0.035)
 H114(0.034) H83(0.032) H15(0.03) H118(0.032) H74(0.027) H2(0.036) H108(0.034)
 H86(0.032) H111(0.035) H4(0.03) H121(0.035) H117(0.04) H55(0.038) H20(0.037)
 H46(0.038) H112(0.032) H50(0.037) H115(0.037) H69(0.033) H34(0.034)
 H100(0.033) H61(0.038) H37(0.035) H40(0.039) H110(0.042) H127(0.04) H39(0.047)
 H87(0.036) H22(0.038) H31(0.033) H58(0.037) H78(0.036) H35(0.032) H18(0.035)
 H47(0.036) H106(0.037) H109(0.04) H3(0.038) H85(0.037) H105(0.038) H102(0.036)
 H99(0.046) H43(0.037) H52(0.039) H97(0.037) H32(0.039) H45(0.04) H116(0.043)
 H64(0.038) H51(0.043) H98(0.044) H68(0.038) H129(0.044) H23(0.042) H91(0.049)
 H104(0.042) H88(0.04) H62(0.044) H128(0.046) H56(0.039) H57(0.041) H90(0.045)
 H29(0.046) H122(0.041) H44(0.047) H28(0.049) H123(0.042) H103(0.046)
 H94(0.043) H63(0.045) H25(0.045) H26(0.052) H92(0.058) H93(0.048) H27(0.056)
 Fixed X: H66(0.356817) H126(0.406541) H7(0.372564) H12(0.075637)
 H79(0.852661) H82(0.728379) H41(0.251646) H65(0.592781) H72(0.628045)
 H1(0.643851) H124(0.776288) H96(0.74904) H80(0.69687) H67(0.24993)
 H17(0.271256) H38(0.420925) H49(0.211596) H120(0.58581) H21(0.085788)
 H13(0.031044) H33(0.273981) H59(0.41496) H77(0.923641) H9(0.130987)
 H53(0.481699) H14(0.147389) H130(0.56258) H114(0.789102) H83(0.804367)
 H15(0.303354) H118(0.518339) H74(0.869391) H2(0.749888) H108(0.723564)
 H86(0.913239) H111(0.587927) H4(0.529061) H121(0.674158) H117(0.571204)
 H55(0.223361) H20(0.015441) H46(0.664993) H112(0.522531) H50(0.159724)
 H115(0.840258) H69(0.470787) H34(0.41161) H100(0.500428) H61(0.437861)
 H37(0.499976) H40(0.174645) H110(0.725712) H127(0.263044) H39(0.261842)
 H87(0.933812) H22(0.06639) H31(0.276241) H58(0.324727) H78(0.969735)
 H35(0.478059) H18(0.19586) H47(0.522825) H106(0.477967) H109(0.789036)
 H3(0.691179) H85(0.984733) H105(0.334864) H102(0.369373) H99(0.577374)
 H43(0.629478) H52(0.428407) H97(0.824329) H32(0.211798) H45(0.794915)
 H116(0.730452) H64(0.737145) H51(0.270053) H98(0.739291) H68(0.308385)
 H129(0.418597) H23(0.020211) H91(1.059325) H104(0.204768) H88(0.979343)
 H62(0.581148) H128(0.276682) H56(0.13219) H57(0.183895) H90(1.018113) H29(-
 0.003318) H122(0.816661) H44(0.77244) H28(-0.044114) H123(0.868001)
 H103(0.227336) H94(1.001113) H63(0.72232) H25(-0.016938) H26(-0.061578)
 H92(1.074694) H93(1.043481) H27(-0.070389)
 Fixed Y: H66(0.178138) H126(0.111388) H7(0.926077) H12(0.685452) H79(-
 0.03723) H82(0.506433) H41(0.613298) H65(0.61103) H72(0.426312) H1(0.678395)
 H124(0.095691) H96(0.112874) H80(-0.0013) H67(0.275489) H17(1.006536)
 H38(0.433933) H49(0.696201) H120(-0.028036) H21(0.920458) H13(0.556524)
 H33(0.935842) H59(0.470849) H77(0.185489) H9(0.807075) H53(0.753277)
 H14(0.462828) H130(0.096931) H114(0.196512) H83(0.625664) H15(0.499382)
 H118(0.253885) H74(0.30613) H2(0.775424) H108(0.207788) H86(0.420186)
 H111(0.43608) H4(0.906521) H121(-0.139176) H117(0.365617) H55(0.59513)
 H20(1.041321) H46(0.754276) H112(0.32245) H50(0.808526) H115(0.308418)
 H69(0.406828) H34(0.935981) H100(0.041198) H61(0.596887) H37(0.540024)
 H40(0.505225) H110(0.435741) H127(0.096808) H39(0.416302) H87(0.710851)
 H22(1.210544) H31(0.707947) H58(0.361499) H78(0.056309) H35(0.821994)
 H18(1.125616) H47(0.747932) H106(0.247349) H109(0.322049) H3(0.886402)
 H85(0.540725) H105(0.254201) H102(0.095669) H99(-0.067266) H43(0.595306)
 H52(0.865934) H97(0.00502) H32(0.821708) H45(0.679654) H116(0.396131)
 H64(0.596593) H51(0.89628) H98(-0.082937) H68(0.386626) H129(0.07988)
 H23(1.164514) H91(0.943329) H104(0.181347) H88(0.664822) H62(0.579736)
 H128(0.084824) H56(0.484862) H57(0.367432) H90(0.81992) H29(1.269182) H122(-
 0.132754) H44(0.602257) H28(1.393575) H123(-0.014898) H103(0.102079)
 H94(0.769447) H63(0.584387) H25(1.319757) H26(1.443171) H92(0.981349)
 H93(0.893414) H27(1.482168)
 Fixed Z: H66(0.741716) H126(0.825945) H7(0.70047) H12(0.723487) H79(0.765818)
 H82(0.732473) H41(0.851288) H65(0.674405) H72(0.798877) H1(0.758612)
 H124(0.936702) H96(0.648291) H80(0.753521) H67(0.766623) H17(0.768021)
 H38(0.962322) H49(0.608507) H120(0.843713) H21(0.646756) H13(0.724901)
 H33(0.917836) H59(0.656213) H77(0.777081) H9(0.720799) H53(0.570629)
 H14(0.734124) H130(0.976505) H114(0.891125) H83(0.739203) H15(0.745869)
 H118(0.928851) H74(0.778419) H2(0.732657) H108(0.578889) H86(0.85295)
 H111(0.641188) H4(0.684563) H121(0.861703) H117(0.970276) H55(0.562381)
 H20(0.636131) H46(1.006492) H112(0.669595) H50(0.565656) H115(0.933868)
 H69(0.815554) H34(0.857984) H100(0.578815) H61(0.523764) H37(0.920951)
 H40(0.890288) H110(0.582795) H127(0.882306) H39(0.944112) H87(0.784809)
 H22(0.714758) H31(0.920932) H58(0.638608) H78(0.775399) H35(0.83063)
 H18(0.76017) H47(0.958801) H106(0.540797) H109(0.55153) H3(0.689207)
 H85(0.864292) H105(0.492769) H102(0.658875) H99(0.538565) H43(0.841934)
 H52(0.529736) H97(0.610053) H32(0.948919) H45(0.972759) H116(0.973628)
 H64(0.617426) H51(0.526864) H98(0.555689) H68(0.811742) H129(1.032073)
 H23(0.601474) H91(0.823044) H104(0.526671) H88(0.89879) H62(0.467623)
 H128(0.984582) H56(0.546481) H57(0.586946) H90(0.799232) H29(0.526748)
 H122(0.91253) H44(0.890056) H28(0.502726) H123(0.954462) H103(0.608739)
 H94(0.973388) H63(0.515217) H25(0.700542) H26(0.677114) H92(0.921759)
 H93(0.997714) H27(0.578315)
;
_olex2_submission_special_instructions 'No special instructions were received'

loop_
_space_group_symop_operation_xyz
'x, y, z'
'-x, -y, -z'

loop_
_atom_site_label
_atom_site_type_symbol
_atom_site_fract_x
_atom_site_fract_y
_atom_site_fract_z
_atom_site_U_iso_or_equiv
_atom_site_adp_type
_atom_site_occupancy
_atom_site_site_symmetry_order
_atom_site_calc_flag
_atom_site_refinement_flags_posn
_atom_site_refinement_flags_occupancy
_atom_site_disorder_assembly
_atom_site_disorder_group
Ru1 Ru 0.42084(3) 0.65359(2) 0.74146(2) 0.01919(12) Uani 1 1 d . . . .
Ru2 Ru 0.57911(3) 0.15360(2) 0.75853(2) 0.01913(12) Uani 1 1 d . . . .
Cl1 Cl 0.51100(9) 0.53541(7) 0.75706(5) 0.0255(3) Uani 1 1 d . . . .
Cl2 Cl 0.48896(9) 0.03554(7) 0.74293(5) 0.0252(3) Uani 1 1 d . . . .
P5 P 0.59606(10) 0.12735(7) 0.86366(5) 0.0213(3) Uani 1 1 d . . . .
P4 P 0.56308(9) 0.16538(7) 0.65200(5) 0.0209(3) Uani 1 1 d . . . .
P2 P 0.40403(9) 0.62746(7) 0.63636(5) 0.0209(3) Uani 1 1 d . . . .
P1 P 0.43676(9) 0.66551(7) 0.84796(5) 0.0215(3) Uani 1 1 d . . . .
P3 P -0.08456(12) 0.75469(11) 0.61718(7) 0.0509(5) Uani 1 1 d . . . .
P6 P 0.08455(12) 1.25463(11) 0.88271(7) 0.0496(5) Uani 1 1 d . . . .
N2 N 0.3461(3) 0.7468(2) 0.72779(16) 0.0221(10) Uani 1 1 d . . . .
N4 N 0.7142(3) 0.1107(2) 0.76047(16) 0.0216(10) Uani 1 1 d . . . .
N3 N 0.2846(3) 0.6108(2) 0.73922(16) 0.0208(10) Uani 1 1 d . . . .
N5 N 0.6538(3) 0.2469(2) 0.77252(16) 0.0202(10) Uani 1 1 d . . . .
N6 N 0.4715(3) 0.2339(2) 0.76467(17) 0.0226(10) Uani 1 1 d . . . .
N1 N 0.5287(3) 0.7338(2) 0.73505(16) 0.0222(10) Uani 1 1 d . . . .
F1 F -0.0927(3) 0.6783(2) 0.65381(18) 0.0733(13) Uani 1 1 d . . . .
F9 F 0.0935(3) 1.1783(2) 0.84649(18) 0.0722(13) Uani 1 1 d . . . .
F6 F -0.1908(3) 0.7749(3) 0.62241(18) 0.0755(13) Uani 1 1 d . . . .
F11 F 0.1908(3) 1.2744(3) 0.87809(18) 0.0766(13) Uani 1 1 d . . . .
F3 F -0.1201(3) 0.7121(3) 0.55706(17) 0.0824(14) Uani 1 1 d . . . .
C76 C 0.7845(3) 0.1653(3) 0.7673(2) 0.0184(11) Uani 1 1 d . . . .
F12 F -0.0227(3) 1.2342(4) 0.8880(2) 0.112(2) Uani 1 1 d . . . .
F7 F 0.1196(3) 1.2121(3) 0.94284(17) 0.0823(14) Uani 1 1 d . . . .
C48 C 0.3542(4) 0.7112(3) 0.5942(2) 0.0222(12) Uani 1 1 d . . . .
C11 C 0.2153(3) 0.6653(3) 0.7331(2) 0.0213(12) Uani 1 1 d . . . .
F4 F -0.0469(4) 0.7945(3) 0.6784(2) 0.0912(15) Uani 1 1 d . . . .
C10 C 0.2505(4) 0.7435(3) 0.7274(2) 0.0209(12) Uani 1 1 d . . . .
F5 F 0.0228(3) 0.7336(4) 0.6118(2) 0.113(2) Uani 1 1 d . . . .
C81 C 0.8116(4) 0.4527(3) 0.7926(2) 0.0237(12) Uani 1 1 d . . . .
C6 C 0.3897(4) 0.8124(3) 0.7159(2) 0.0227(12) Uani 1 1 d . . . .
C66 C 0.3770(4) 0.2245(3) 0.7573(2) 0.0239(12) Uani 1 1 d . . . .
H66 H 0.356817 0.178138 0.741716 0.029 Uiso 1 1 calc R . . .
C126 C 0.4010(4) 0.1058(3) 0.8680(2) 0.0263(13) Uani 1 1 d . . . .
H126 H 0.406541 0.111388 0.825945 0.032 Uiso 1 1 calc R . . .
C7 C 0.3389(4) 0.8797(3) 0.7083(2) 0.0243(12) Uani 1 1 d . . . .
H7 H 0.372564 0.926077 0.700470 0.029 Uiso 1 1 calc R . . .
C16 C 0.1883(4) 0.9525(3) 0.7075(2) 0.0243(12) Uani 1 1 d . . . .
F8 F 0.0477(4) 1.2945(3) 0.8215(2) 0.0922(16) Uani 1 1 d . . . .
C101 C 0.4438(4) 0.1713(3) 0.6089(2) 0.0238(12) Uani 1 1 d . . . .
C113 C 0.6460(4) 0.2106(3) 0.9059(2) 0.0212(12) Uani 1 1 d . . . .
C42 C 0.5567(4) 0.6715(3) 0.8908(2) 0.0242(12) Uani 1 1 d . . . .
C75 C 0.7496(4) 0.2439(3) 0.7726(2) 0.0216(12) Uani 1 1 d . . . .
C71 C 0.6100(3) 0.3127(3) 0.7841(2) 0.0205(12) Uani 1 1 d . . . .
C54 C 0.3285(4) 0.5445(3) 0.6133(2) 0.0238(12) Uani 1 1 d . . . .
C12 C 0.1209(4) 0.6466(3) 0.7276(2) 0.0268(13) Uani 1 1 d . . . .
H12 H 0.075637 0.685452 0.723487 0.032 Uiso 1 1 calc R . . .
C119 C 0.6720(4) 0.0437(3) 0.8870(2) 0.0241(12) Uani 1 1 d . . . .
C79 C 0.8363(4) 0.0152(3) 0.7656(2) 0.0301(14) Uani 1 1 d . . . .
H79 H 0.852661 -0.037230 0.765818 0.036 Uiso 1 1 calc R . . .
C107 C 0.6175(4) 0.2517(3) 0.6274(2) 0.0216(12) Uani 1 1 d . . . .
C73 C 0.7588(4) 0.3800(3) 0.7883(2) 0.0229(12) Uani 1 1 d . . . .
C125 C 0.4918(4) 0.1068(3) 0.8992(2) 0.0233(12) Uani 1 1 d . . . .
C82 C 0.7767(4) 0.5138(3) 0.7569(2) 0.0269(13) Uani 1 1 d . . . .
H82 H 0.728379 0.506433 0.732473 0.032 Uiso 1 1 calc R . . .
C41 C 0.2826(4) 0.5768(3) 0.8728(2) 0.0255(13) Uani 1 1 d . . . .
H41 H 0.251646 0.613298 0.851288 0.031 Uiso 1 1 calc R . . .
C8 C 0.2421(4) 0.8794(3) 0.7119(2) 0.0250(13) Uani 1 1 d . . . .
C84 C 0.8988(4) 0.5966(3) 0.8057(2) 0.0254(13) Uani 1 1 d . . . .
C5 C 0.4931(4) 0.8036(3) 0.71628(19) 0.0213(12) Uani 1 1 d . . . .
C65 C 0.5986(4) 0.6056(3) 0.6323(2) 0.0279(13) Uani 1 1 d . . . .
H65 H 0.592781 0.611030 0.674405 0.033 Uiso 1 1 calc R . . .
C72 C 0.6617(4) 0.3798(3) 0.7915(2) 0.0217(12) Uani 1 1 d . . . .
H72 H 0.628045 0.426312 0.798877 0.026 Uiso 1 1 calc R . . .
C1 C 0.6233(4) 0.7245(3) 0.7427(2) 0.0262(13) Uani 1 1 d . . . .
H1 H 0.643851 0.678395 0.758612 0.031 Uiso 1 1 calc R . . .
C124 C 0.7595(4) 0.0477(3) 0.9221(2) 0.0297(13) Uani 1 1 d . . . .
H124 H 0.776288 0.095691 0.936702 0.036 Uiso 1 1 calc R . . .
C96 C 0.7175(4) 0.0766(3) 0.6270(2) 0.0259(13) Uani 1 1 d . . . .
H96 H 0.749040 0.112874 0.648291 0.031 Uiso 1 1 calc R . . .
C80 C 0.7418(4) 0.0370(3) 0.7591(2) 0.0243(12) Uani 1 1 d . . . .
H80 H 0.696870 -0.001300 0.753521 0.029 Uiso 1 1 calc R . . .
C67 C 0.3148(4) 0.2798(3) 0.7720(2) 0.0317(14) Uani 1 1 d . . . .
H67 H 0.249930 0.275489 0.766623 0.038 Uiso 1 1 calc R . . .
C17 C 0.2232(4) 1.0140(3) 0.7433(2) 0.0248(12) Uani 1 1 d . . . .
H17 H 0.271256 1.006536 0.768021 0.030 Uiso 1 1 calc R . . .
C38 C 0.3910(4) 0.4699(3) 0.9397(2) 0.0343(14) Uani 1 1 d . . . .
H38 H 0.420925 0.433933 0.962322 0.041 Uiso 1 1 calc R . . .
C49 C 0.2588(4) 0.7312(3) 0.5917(2) 0.0254(12) Uani 1 1 d . . . .
H49 H 0.211596 0.696201 0.608507 0.030 Uiso 1 1 calc R . . .
C120 C 0.6395(4) -0.0258(3) 0.8644(2) 0.0280(13) Uani 1 1 d . . . .
H120 H 0.585810 -0.028036 0.843713 0.034 Uiso 1 1 calc R . . .
C21 C 0.1065(4) 0.9632(3) 0.6670(2) 0.0278(13) Uani 1 1 d . . . .
H21 H 0.085788 0.920458 0.646756 0.033 Uiso 1 1 calc R . . .
C36 C 0.3812(4) 0.5863(3) 0.8828(2) 0.0228(12) Uani 1 1 d . . . .
C13 C 0.0946(4) 0.5706(3) 0.7284(2) 0.0290(13) Uani 1 1 d . . . .
H13 H 0.031044 0.556524 0.724901 0.035 Uiso 1 1 calc R . . .
C33 C 0.3058(4) 0.8900(3) 0.9050(2) 0.0321(14) Uani 1 1 d . . . .
H33 H 0.273981 0.935842 0.917836 0.039 Uiso 1 1 calc R . . .
C59 C 0.3611(4) 0.4740(3) 0.6357(2) 0.0286(13) Uani 1 1 d . . . .
H59 H 0.414960 0.470849 0.656213 0.034 Uiso 1 1 calc R . . .
C30 C 0.3810(4) 0.7519(3) 0.8725(2) 0.0220(12) Uani 1 1 d . . . .
C60 C 0.5083(4) 0.6070(3) 0.6003(2) 0.0235(12) Uani 1 1 d . . . .
C77 C 0.8788(4) 0.1466(3) 0.7728(2) 0.0273(13) Uani 1 1 d . . . .
H77 H 0.923641 0.185489 0.777081 0.033 Uiso 1 1 calc R . . .
C9 C 0.1979(4) 0.8102(3) 0.7200(2) 0.0227(12) Uani 1 1 d . . . .
H9 H 0.130987 0.807075 0.720799 0.027 Uiso 1 1 calc R . . .
C53 C 0.4155(4) 0.7616(3) 0.5711(2) 0.0277(13) Uani 1 1 d . . . .
H53 H 0.481699 0.753277 0.570629 0.033 Uiso 1 1 calc R . . .
C14 C 0.1635(4) 0.5152(3) 0.7343(2) 0.0316(14) Uani 1 1 d . . . .
H14 H 0.147389 0.462828 0.734124 0.038 Uiso 1 1 calc R . . .
C130 C 0.5038(4) 0.0967(3) 0.9610(2) 0.0292(13) Uani 1 1 d . . . .
H130 H 0.562580 0.096931 0.976505 0.035 Uiso 1 1 calc R . . .
C19 C 0.1013(4) 1.0971(3) 0.6944(2) 0.0290(13) Uani 1 1 d . . . .
C114 C 0.7416(4) 0.2312(3) 0.9081(2) 0.0286(13) Uani 1 1 d . . . .
H114 H 0.789102 0.196512 0.891125 0.034 Uiso 1 1 calc R . . .
C83 C 0.8212(4) 0.5840(3) 0.7623(2) 0.0270(13) Uani 1 1 d . . . .
H83 H 0.804367 0.625664 0.739203 0.032 Uiso 1 1 calc R . . .
C15 C 0.2578(4) 0.5375(3) 0.7406(2) 0.0253(13) Uani 1 1 d . . . .
H15 H 0.303354 0.499382 0.745869 0.030 Uiso 1 1 calc R . . .
C118 C 0.5845(4) 0.2617(3) 0.9287(2) 0.0264(13) Uani 1 1 d . . . .
H118 H 0.518339 0.253885 0.928851 0.032 Uiso 1 1 calc R . . .
C74 C 0.8024(4) 0.3098(3) 0.7796(2) 0.0226(12) Uani 1 1 d . . . .
H74 H 0.869391 0.306130 0.778419 0.027 Uiso 1 1 calc R . . .
C2 C 0.6848(4) 0.7799(3) 0.7277(2) 0.0297(13) Uani 1 1 d . . . .
H2 H 0.749888 0.775424 0.732657 0.036 Uiso 1 1 calc R . . .
F10 F 0.0752(4) 1.3313(3) 0.9184(2) 0.114(2) Uani 1 1 d . . . .
C108 C 0.6928(4) 0.2534(3) 0.5935(2) 0.0284(13) Uani 1 1 d . . . .
H108 H 0.723564 0.207788 0.578889 0.034 Uiso 1 1 calc R . . .
C86 C 0.8928(4) 0.4633(3) 0.8328(2) 0.0268(13) Uani 1 1 d . . . .
H86 H 0.913239 0.420186 0.852950 0.032 Uiso 1 1 calc R . . .
C111 C 0.6189(4) 0.3901(3) 0.6277(2) 0.0292(13) Uani 1 1 d . . . .
H111 H 0.587927 0.436080 0.641188 0.035 Uiso 1 1 calc R . . .
C4 C 0.5511(4) 0.8600(3) 0.6991(2) 0.0247(12) Uani 1 1 d . . . .
H4 H 0.529061 0.906521 0.684563 0.030 Uiso 1 1 calc R . . .
C121 C 0.6931(4) -0.0912(3) 0.8752(2) 0.0294(13) Uani 1 1 d . . . .
H121 H 0.674158 -0.139176 0.861703 0.035 Uiso 1 1 calc R . . .
C117 C 0.6183(4) 0.3302(3) 0.9538(2) 0.0336(14) Uani 1 1 d . . . .
H117 H 0.571204 0.365617 0.970276 0.040 Uiso 1 1 calc R . . .
C55 C 0.2405(4) 0.5475(3) 0.5777(2) 0.0314(14) Uani 1 1 d . . . .
H55 H 0.223361 0.595130 0.562381 0.038 Uiso 1 1 calc R . . .
C20 C 0.0641(4) 1.0340(3) 0.6604(2) 0.0304(13) Uani 1 1 d . . . .
H20 H 0.015441 1.041321 0.636131 0.037 Uiso 1 1 calc R . . .
C46 C 0.6641(4) 0.7209(3) 0.9736(2) 0.0318(14) Uani 1 1 d . . . .
H46 H 0.664993 0.754276 1.006492 0.038 Uiso 1 1 calc R . . .
C112 C 0.5814(4) 0.3219(3) 0.6438(2) 0.0266(13) Uani 1 1 d . . . .
H112 H 0.522531 0.322450 0.669595 0.032 Uiso 1 1 calc R . . .
C70 C 0.5066(4) 0.3037(3) 0.7838(2) 0.0228(12) Uani 1 1 d . . . .
C50 C 0.2257(4) 0.8001(3) 0.5661(2) 0.0306(13) Uani 1 1 d . . . .
H50 H 0.159724 0.808526 0.565656 0.037 Uiso 1 1 calc R . . .
C115 C 0.7742(4) 0.3001(3) 0.9338(2) 0.0310(14) Uani 1 1 d . . . .
H115 H 0.840258 0.308418 0.933868 0.037 Uiso 1 1 calc R . . .
F2 F -0.0752(4) 0.8311(3) 0.5821(2) 0.116(2) Uani 1 1 d . . . .
C69 C 0.4487(4) 0.3604(3) 0.8012(2) 0.0274(13) Uani 1 1 d . . . .
H69 H 0.470787 0.406828 0.815554 0.033 Uiso 1 1 calc R . . .
C34 C 0.3811(4) 0.8900(3) 0.8719(2) 0.0283(13) Uani 1 1 d . . . .
H34 H 0.411610 0.935981 0.857984 0.034 Uiso 1 1 calc R . . .
C95 C 0.6192(4) 0.0869(3) 0.6173(2) 0.0251(13) Uani 1 1 d . . . .
C100 C 0.5648(4) 0.0313(3) 0.5834(2) 0.0276(13) Uani 1 1 d . . . .
H100 H 0.500428 0.041198 0.578815 0.033 Uiso 1 1 calc R . . .
C61 C 0.4968(4) 0.5967(3) 0.5391(2) 0.0318(14) Uani 1 1 d . . . .
H61 H 0.437861 0.596887 0.523764 0.038 Uiso 1 1 calc R . . .
C37 C 0.4354(4) 0.5310(3) 0.9166(2) 0.0294(13) Uani 1 1 d . . . .
H37 H 0.499976 0.540024 0.920951 0.035 Uiso 1 1 calc R . . .
C40 C 0.2388(4) 0.5151(3) 0.8952(2) 0.0324(14) Uani 1 1 d . . . .
H40 H 0.174645 0.505225 0.890288 0.039 Uiso 1 1 calc R . . .
C110 C 0.6939(4) 0.3898(3) 0.5953(2) 0.0350(15) Uani 1 1 d . . . .
H110 H 0.725712 0.435741 0.582795 0.042 Uiso 1 1 calc R . . .
C127 C 0.3220(4) 0.0977(3) 0.8975(2) 0.0331(14) Uani 1 1 d . . . .
H127 H 0.263044 0.096808 0.882306 0.040 Uiso 1 1 calc R . . .
C39 C 0.2940(4) 0.4609(3) 0.9287(2) 0.0391(16) Uani 1 1 d . . . .
H39 H 0.261842 0.416302 0.944112 0.047 Uiso 1 1 calc R . . .
C87 C 0.9354(4) 0.6751(3) 0.8161(2) 0.0301(14) Uani 1 1 d . . . .
H87 H 0.933812 0.710851 0.784809 0.036 Uiso 1 1 calc R . . .
C22 C 0.0647(4) 1.1746(3) 0.6836(2) 0.0314(14) Uani 1 1 d . . . .
H22 H 0.066390 1.210544 0.714758 0.038 Uiso 1 1 calc R . . .
C24 C -0.0036(4) 1.2804(3) 0.6169(2) 0.0319(14) Uani 1 1 d . . . .
C31 C 0.3070(4) 0.7535(3) 0.9063(2) 0.0274(13) Uani 1 1 d . . . .
H31 H 0.276241 0.707947 0.920932 0.033 Uiso 1 1 calc R . . .
C58 C 0.3063(4) 0.4096(3) 0.6248(2) 0.0310(14) Uani 1 1 d . . . .
H58 H 0.324727 0.361499 0.638608 0.037 Uiso 1 1 calc R . . .
C78 C 0.9062(4) 0.0705(3) 0.7719(2) 0.0302(13) Uani 1 1 d . . . .
H78 H 0.969735 0.056309 0.775399 0.036 Uiso 1 1 calc R . . .
C35 C 0.4188(4) 0.8219(3) 0.8560(2) 0.0267(13) Uani 1 1 d . . . .
H35 H 0.478059 0.821994 0.830630 0.032 Uiso 1 1 calc R . . .
C18 C 0.1788(4) 1.0839(3) 0.7373(2) 0.0293(13) Uani 1 1 d . . . .
H18 H 0.195860 1.125616 0.760170 0.035 Uiso 1 1 calc R . . .
C47 C 0.5743(4) 0.7165(3) 0.9421(2) 0.0297(13) Uani 1 1 d . . . .
H47 H 0.522825 0.747932 0.958801 0.036 Uiso 1 1 calc R . . .
C106 C 0.4264(4) 0.2162(3) 0.5576(2) 0.0308(14) Uani 1 1 d . . . .
H106 H 0.477967 0.247349 0.540797 0.037 Uiso 1 1 calc R . . .
C109 C 0.7306(4) 0.3219(3) 0.5777(2) 0.0329(14) Uani 1 1 d . . . .
H109 H 0.789036 0.322049 0.551530 0.040 Uiso 1 1 calc R . . .
C3 C 0.6474(4) 0.8475(3) 0.7034(2) 0.0313(14) Uani 1 1 d . . . .
H3 H 0.691179 0.886402 0.689207 0.038 Uiso 1 1 calc R . . .
C85 C 0.9362(4) 0.5338(3) 0.8399(2) 0.0305(13) Uani 1 1 d . . . .
H85 H 0.984733 0.540725 0.864292 0.037 Uiso 1 1 calc R . . .
C105 C 0.3355(4) 0.2210(3) 0.5258(2) 0.0314(13) Uani 1 1 d . . . .
H105 H 0.334864 0.254201 0.492769 0.038 Uiso 1 1 calc R . . .
C102 C 0.3691(4) 0.1295(3) 0.6262(2) 0.0300(13) Uani 1 1 d . . . .
H102 H 0.369373 0.095669 0.658875 0.036 Uiso 1 1 calc R . . .
C99 C 0.6078(4) -0.0309(3) 0.5604(2) 0.0385(16) Uani 1 1 d . . . .
H99 H 0.577374 -0.067266 0.538565 0.046 Uiso 1 1 calc R . . .
C43 C 0.6303(4) 0.6297(3) 0.8742(2) 0.0309(14) Uani 1 1 d . . . .
H43 H 0.629478 0.595306 0.841934 0.037 Uiso 1 1 calc R . . .
C52 C 0.3815(4) 0.8304(3) 0.5461(2) 0.0326(14) Uani 1 1 d . . . .
H52 H 0.428407 0.865934 0.529736 0.039 Uiso 1 1 calc R . . .
C97 C 0.7603(4) 0.0153(3) 0.6050(2) 0.0307(13) Uani 1 1 d . . . .
H97 H 0.824329 0.005020 0.610053 0.037 Uiso 1 1 calc R . . .
C32 C 0.2699(4) 0.8216(3) 0.9223(2) 0.0323(14) Uani 1 1 d . . . .
H32 H 0.211798 0.821708 0.948919 0.039 Uiso 1 1 calc R . . .
C45 C 0.7377(4) 0.6797(3) 0.9555(2) 0.0335(14) Uani 1 1 d . . . .
H45 H 0.794915 0.679654 0.972759 0.040 Uiso 1 1 calc R . . .
C116 C 0.7128(4) 0.3499(3) 0.9565(2) 0.0356(15) Uani 1 1 d . . . .
H116 H 0.730452 0.396131 0.973628 0.043 Uiso 1 1 calc R . . .
C64 C 0.6779(4) 0.5975(3) 0.6025(2) 0.0313(14) Uani 1 1 d . . . .
H64 H 0.737145 0.596593 0.617426 0.038 Uiso 1 1 calc R . . .
C51 C 0.2877(4) 0.8498(3) 0.5437(2) 0.0362(15) Uani 1 1 d . . . .
H51 H 0.270053 0.896280 0.526864 0.043 Uiso 1 1 calc R . . .
C98 C 0.7061(4) -0.0388(3) 0.5714(2) 0.0371(15) Uani 1 1 d . . . .
H98 H 0.739291 -0.082937 0.555689 0.044 Uiso 1 1 calc R . . .
C68 C 0.3524(4) 0.3480(3) 0.7971(2) 0.0320(14) Uani 1 1 d . . . .
H68 H 0.308385 0.386626 0.811742 0.038 Uiso 1 1 calc R . . .
C129 C 0.4247(4) 0.0879(3) 0.9902(2) 0.0367(15) Uani 1 1 d . . . .
H129 H 0.418597 0.079880 1.032073 0.044 Uiso 1 1 calc R . . .
C23 C 0.0267(4) 1.2018(3) 0.6309(2) 0.0350(15) Uani 1 1 d . . . .
H23 H 0.020211 1.164514 0.601474 0.042 Uiso 1 1 calc R . . .
C89 C 1.0035(4) 0.7809(3) 0.8834(2) 0.0333(14) Uani 1 1 d . . . .
C91 C 1.0475(4) 0.9070(3) 0.8543(3) 0.0407(16) Uani 1 1 d . . . .
H91 H 1.059325 0.943329 0.823044 0.049 Uiso 1 1 calc R . . .
C104 C 0.2621(4) 0.1806(3) 0.5438(2) 0.0348(14) Uani 1 1 d . . . .
H104 H 0.204768 0.181347 0.526671 0.042 Uiso 1 1 calc R . . .
C88 C 0.9732(4) 0.7022(3) 0.8693(2) 0.0336(14) Uani 1 1 d . . . .
H88 H 0.979343 0.664822 0.898790 0.040 Uiso 1 1 calc R . . .
C62 C 0.5752(4) 0.5877(3) 0.5095(2) 0.0366(15) Uani 1 1 d . . . .
H62 H 0.581148 0.579736 0.467623 0.044 Uiso 1 1 calc R . . .
C128 C 0.3346(4) 0.0899(3) 0.9582(2) 0.0383(16) Uani 1 1 d . . . .
H128 H 0.276682 0.084824 0.984582 0.046 Uiso 1 1 calc R . . .
C56 C 0.1856(4) 0.4826(3) 0.5674(2) 0.0328(14) Uani 1 1 d . . . .
H56 H 0.132190 0.484862 0.546481 0.039 Uiso 1 1 calc R . . .
C57 C 0.2179(4) 0.4130(3) 0.5915(2) 0.0340(15) Uani 1 1 d . . . .
H57 H 0.183895 0.367432 0.586946 0.041 Uiso 1 1 calc R . . .
C90 C 1.0221(4) 0.8331(3) 0.8395(3) 0.0376(15) Uani 1 1 d . . . .
H90 H 1.018113 0.819920 0.799232 0.045 Uiso 1 1 calc R . . .
C29 C -0.0140(4) 1.3055(3) 0.5580(3) 0.0381(15) Uani 1 1 d . . . .
H29 H -0.003318 1.269182 0.526748 0.046 Uiso 1 1 calc R . . .
C122 C 0.7821(4) -0.0872(3) 0.9083(2) 0.0341(15) Uani 1 1 d . . . .
H122 H 0.816661 -0.132754 0.912530 0.041 Uiso 1 1 calc R . . .
C44 C 0.7212(4) 0.6343(3) 0.9060(2) 0.0394(15) Uani 1 1 d . . . .
H44 H 0.772440 0.602257 0.890056 0.047 Uiso 1 1 calc R . . .
C28 C -0.0389(4) 1.3802(3) 0.5428(3) 0.0412(16) Uani 1 1 d . . . .
H28 H -0.044114 1.393575 0.502726 0.049 Uiso 1 1 calc R . . .
C123 C 0.8151(4) -0.0171(3) 0.9331(2) 0.0349(14) Uani 1 1 d . . . .
H123 H 0.868001 -0.014898 0.954462 0.042 Uiso 1 1 calc R . . .
C103 C 0.2784(4) 0.1345(3) 0.5934(2) 0.0379(15) Uani 1 1 d . . . .
H103 H 0.227336 0.102079 0.608739 0.046 Uiso 1 1 calc R . . .
C94 C 1.0130(4) 0.8056(3) 0.9421(3) 0.0359(15) Uani 1 1 d . . . .
H94 H 1.001113 0.769447 0.973388 0.043 Uiso 1 1 calc R . . .
C63 C 0.6644(4) 0.5896(3) 0.5416(2) 0.0377(16) Uani 1 1 d . . . .
H63 H 0.722320 0.584387 0.515217 0.045 Uiso 1 1 calc R . . .
C25 C -0.0217(4) 1.3328(3) 0.6603(3) 0.0379(15) Uani 1 1 d . . . .
H25 H -0.016938 1.319757 0.700542 0.045 Uiso 1 1 calc R . . .
C26 C -0.0479(4) 1.4072(3) 0.6458(3) 0.0437(16) Uani 1 1 d . . . .
H26 H -0.061578 1.443171 0.677114 0.052 Uiso 1 1 calc R . . .
C92 C 1.0566(4) 0.9308(3) 0.9138(3) 0.0483(18) Uani 1 1 d . . . .
H92 H 1.074694 0.981349 0.921759 0.058 Uiso 1 1 calc R . . .
C93 C 1.0389(4) 0.8802(3) 0.9575(3) 0.0401(15) Uani 1 1 d . . . .
H93 H 1.043481 0.893414 0.997714 0.048 Uiso 1 1 calc R . . .
C27 C -0.0548(4) 1.4311(3) 0.5865(3) 0.0465(18) Uani 1 1 d . . . .
H27 H -0.070389 1.482168 0.578315 0.056 Uiso 1 1 calc R . . .
Cl0A Cl 0.93482(15) 0.06301(12) 0.50186(8) 0.0721(6) Uani 1 1 d . . . .
Cl1A Cl 0.06464(15) 0.56331(12) 0.99826(8) 0.0725(6) Uani 1 1 d . . A 1
C1AA C 0.9501(9) -0.0334(7) 0.5016(5) 0.042(3) Uiso 0.5 1 d . P . .
C0AA C 0.0495(10) 0.4667(7) 0.9996(6) 0.050(3) Uiso 0.5 1 d . P . .

loop_
_atom_site_aniso_label
_atom_site_aniso_U_11
_atom_site_aniso_U_22
_atom_site_aniso_U_33
_atom_site_aniso_U_23
_atom_site_aniso_U_13
_atom_site_aniso_U_12
Ru1 0.0182(2) 0.0172(2) 0.0189(2) 0.00011(15) 0.00888(16) -0.00146(16)
Ru2 0.0179(2) 0.0170(2) 0.0192(2) -0.00088(15) 0.00892(16) -0.00215(16)
Cl1 0.0262(7) 0.0191(6) 0.0275(6) 0.0023(5) 0.0091(5) 0.0029(5)
Cl2 0.0259(7) 0.0195(6) 0.0266(6) -0.0025(5) 0.0087(5) -0.0057(5)
P5 0.0206(8) 0.0207(7) 0.0192(6) -0.0002(5) 0.0087(5) -0.0008(5)
P4 0.0193(8) 0.0212(7) 0.0188(6) -0.0009(5) 0.0088(5) -0.0029(5)
P2 0.0200(8) 0.0206(7) 0.0187(6) -0.0009(5) 0.0090(5) -0.0028(5)
P1 0.0204(8) 0.0222(7) 0.0182(6) 0.0004(5) 0.0099(5) -0.0015(6)
P3 0.0324(11) 0.0787(14) 0.0394(9) 0.0259(9) 0.0027(8) -0.0167(9)
P6 0.0295(10) 0.0801(14) 0.0372(9) -0.0257(9) 0.0027(7) 0.0119(9)
N2 0.027(3) 0.017(2) 0.019(2) -0.0046(16) 0.0093(18) -0.0024(18)
N4 0.020(2) 0.019(2) 0.021(2) -0.0017(16) 0.0137(17) -0.0019(18)
N3 0.020(2) 0.022(2) 0.0167(19) 0.0027(16) 0.0118(17) -0.0012(18)
N5 0.017(2) 0.023(2) 0.017(2) 0.0000(16) 0.0104(16) -0.0028(18)
N6 0.017(3) 0.025(2) 0.021(2) 0.0011(17) 0.0112(17) -0.0015(18)
N1 0.021(3) 0.021(2) 0.020(2) 0.0002(16) 0.0127(17) 0.0007(18)
F1 0.057(3) 0.094(3) 0.066(3) 0.034(2) 0.002(2) -0.027(2)
F9 0.052(3) 0.090(3) 0.070(3) -0.039(2) 0.004(2) 0.021(2)
F6 0.047(3) 0.110(4) 0.061(3) 0.003(2) 0.023(2) 0.006(2)
F11 0.042(3) 0.111(4) 0.068(3) -0.007(2) 0.021(2) -0.017(2)
F3 0.059(3) 0.138(4) 0.044(2) -0.001(2) 0.013(2) 0.014(3)
C76 0.015(3) 0.018(3) 0.020(2) 0.0006(19) 0.005(2) -0.001(2)
F12 0.026(3) 0.218(6) 0.084(3) -0.073(4) 0.017(2) -0.007(3)
F7 0.065(3) 0.131(4) 0.043(2) -0.001(2) 0.016(2) -0.017(3)
C48 0.024(3) 0.019(3) 0.020(2) -0.0024(19) 0.012(2) -0.002(2)
C11 0.016(3) 0.020(3) 0.024(3) 0.001(2) 0.009(2) -0.002(2)
F4 0.107(4) 0.100(4) 0.071(3) 0.002(3) -0.027(3) -0.026(3)
C10 0.019(3) 0.017(3) 0.023(2) -0.0003(19) 0.009(2) -0.001(2)
F5 0.026(3) 0.220(6) 0.085(3) 0.073(4) 0.017(2) 0.001(3)
C81 0.022(3) 0.021(3) 0.023(2) -0.003(2) 0.013(2) -0.004(2)
C6 0.020(3) 0.022(3) 0.022(2) -0.002(2) 0.010(2) -0.007(2)
C66 0.018(3) 0.023(3) 0.027(3) 0.000(2) 0.010(2) 0.000(2)
C126 0.026(3) 0.019(3) 0.029(3) -0.001(2) 0.011(2) -0.004(2)
C7 0.027(3) 0.013(3) 0.028(3) -0.003(2) 0.014(2) 0.000(2)
C16 0.022(3) 0.021(3) 0.025(3) 0.002(2) 0.013(2) 0.000(2)
F8 0.107(4) 0.103(4) 0.071(3) -0.004(3) -0.028(3) 0.029(3)
C101 0.023(3) 0.023(3) 0.022(3) -0.005(2) 0.009(2) -0.001(2)
C113 0.022(3) 0.018(3) 0.020(2) 0.0032(19) 0.009(2) 0.001(2)
C42 0.029(3) 0.019(3) 0.021(2) 0.002(2) 0.010(2) -0.007(2)
C75 0.025(3) 0.019(3) 0.018(2) -0.0009(19) 0.008(2) -0.004(2)
C71 0.020(3) 0.019(3) 0.019(2) 0.0013(19) 0.009(2) 0.003(2)
C54 0.020(3) 0.024(3) 0.022(2) -0.003(2) 0.013(2) -0.005(2)
C12 0.021(3) 0.030(3) 0.024(3) -0.001(2) 0.013(2) 0.004(2)
C119 0.023(3) 0.029(3) 0.016(2) 0.002(2) 0.012(2) 0.000(2)
C79 0.031(4) 0.024(3) 0.030(3) 0.005(2) 0.012(2) 0.002(2)
C107 0.021(3) 0.023(3) 0.019(2) 0.004(2) 0.004(2) -0.001(2)
C73 0.023(3) 0.020(3) 0.022(2) 0.001(2) 0.011(2) -0.002(2)
C125 0.027(3) 0.014(3) 0.025(3) 0.0024(19) 0.012(2) 0.001(2)
C82 0.024(3) 0.027(3) 0.026(3) -0.001(2) 0.008(2) 0.000(2)
C41 0.027(3) 0.024(3) 0.021(2) 0.001(2) 0.012(2) 0.004(2)
C8 0.032(3) 0.019(3) 0.020(2) 0.002(2) 0.012(2) 0.000(2)
C84 0.023(3) 0.018(3) 0.029(3) 0.000(2) 0.017(2) 0.000(2)
C5 0.023(3) 0.020(3) 0.017(2) -0.0056(19) 0.011(2) -0.004(2)
C65 0.029(3) 0.021(3) 0.029(3) 0.000(2) 0.011(2) 0.002(2)
C72 0.021(3) 0.018(3) 0.023(2) 0.001(2) 0.007(2) -0.001(2)
C1 0.018(3) 0.026(3) 0.031(3) -0.002(2) 0.012(2) -0.003(2)
C124 0.030(3) 0.029(3) 0.026(3) 0.000(2) 0.009(2) 0.000(2)
C96 0.028(3) 0.025(3) 0.020(2) -0.005(2) 0.015(2) -0.003(2)
C80 0.025(3) 0.018(3) 0.026(3) -0.001(2) 0.010(2) -0.004(2)
C67 0.022(3) 0.030(3) 0.038(3) 0.006(2) 0.012(2) 0.000(2)
C17 0.019(3) 0.026(3) 0.026(3) 0.000(2) 0.008(2) 0.000(2)
C38 0.040(4) 0.025(3) 0.034(3) 0.006(2) 0.009(3) 0.001(3)
C49 0.032(3) 0.023(3) 0.018(2) -0.002(2) 0.006(2) 0.000(2)
C120 0.029(3) 0.024(3) 0.027(3) 0.001(2) 0.010(2) -0.004(2)
C21 0.027(3) 0.023(3) 0.029(3) 0.000(2) 0.011(2) -0.004(2)
C36 0.030(3) 0.019(3) 0.017(2) -0.0039(19) 0.006(2) 0.001(2)
C13 0.022(3) 0.027(3) 0.034(3) -0.002(2) 0.011(2) -0.006(2)
C33 0.028(3) 0.029(3) 0.036(3) -0.005(2) 0.006(3) 0.005(3)
C59 0.030(3) 0.026(3) 0.024(3) -0.005(2) 0.014(2) -0.002(2)
C30 0.021(3) 0.022(3) 0.021(2) -0.003(2) 0.006(2) -0.001(2)
C60 0.024(3) 0.015(3) 0.027(3) 0.001(2) 0.013(2) -0.003(2)
C77 0.025(3) 0.028(3) 0.024(3) -0.004(2) 0.013(2) -0.010(2)
C9 0.016(3) 0.023(3) 0.025(3) 0.001(2) 0.009(2) -0.002(2)
C53 0.031(3) 0.025(3) 0.022(3) 0.001(2) 0.014(2) -0.004(2)
C14 0.034(4) 0.022(3) 0.034(3) -0.001(2) 0.015(2) -0.006(2)
C130 0.026(3) 0.027(3) 0.031(3) 0.004(2) 0.009(2) -0.001(2)
C19 0.021(3) 0.032(3) 0.029(3) 0.001(2) 0.018(2) -0.003(2)
C114 0.031(3) 0.031(3) 0.020(3) 0.001(2) 0.011(2) -0.001(2)
C83 0.026(3) 0.026(3) 0.024(3) 0.001(2) 0.010(2) -0.007(2)
C15 0.026(3) 0.020(3) 0.024(3) 0.000(2) 0.015(2) 0.002(2)
C118 0.027(3) 0.022(3) 0.025(3) 0.002(2) 0.012(2) 0.002(2)
C74 0.017(3) 0.020(3) 0.027(3) -0.001(2) 0.009(2) 0.001(2)
C2 0.021(3) 0.031(3) 0.032(3) -0.005(2) 0.015(2) -0.008(2)
F10 0.087(4) 0.141(5) 0.117(4) -0.095(4) -0.025(3) 0.047(3)
C108 0.025(3) 0.027(3) 0.029(3) 0.001(2) 0.011(2) 0.001(2)
C86 0.026(3) 0.026(3) 0.025(3) -0.002(2) 0.009(2) 0.000(2)
C111 0.034(4) 0.025(3) 0.027(3) 0.004(2) 0.000(2) 0.001(2)
C4 0.025(3) 0.018(3) 0.027(3) -0.004(2) 0.012(2) -0.002(2)
C121 0.031(3) 0.025(3) 0.027(3) 0.000(2) 0.013(2) -0.001(2)
C117 0.033(4) 0.030(3) 0.033(3) -0.001(2) 0.010(3) 0.008(3)
C55 0.033(4) 0.029(3) 0.028(3) -0.001(2) 0.009(2) -0.005(3)
C20 0.023(3) 0.030(3) 0.035(3) 0.003(2) 0.008(2) 0.003(2)
C46 0.040(4) 0.024(3) 0.029(3) -0.002(2) 0.003(3) 0.002(3)
C112 0.028(3) 0.026(3) 0.022(3) 0.001(2) 0.010(2) 0.000(2)
C70 0.027(3) 0.013(3) 0.024(3) 0.0017(19) 0.012(2) -0.003(2)
C50 0.031(3) 0.028(3) 0.031(3) 0.001(2) 0.002(2) 0.008(3)
C115 0.025(3) 0.035(3) 0.029(3) -0.001(2) 0.011(2) -0.008(2)
F2 0.089(4) 0.140(5) 0.121(4) 0.095(4) -0.025(3) -0.052(3)
C69 0.030(3) 0.016(3) 0.031(3) 0.003(2) 0.015(2) -0.001(2)
C34 0.028(3) 0.023(3) 0.032(3) -0.004(2) 0.003(2) 0.000(2)
C95 0.028(3) 0.024(3) 0.019(2) 0.000(2) 0.012(2) -0.007(2)
C100 0.019(3) 0.030(3) 0.030(3) -0.002(2) 0.009(2) 0.000(2)
C61 0.040(4) 0.025(3) 0.026(3) -0.001(2) 0.014(2) -0.004(3)
C37 0.026(3) 0.028(3) 0.030(3) 0.002(2) 0.008(2) -0.001(2)
C40 0.031(3) 0.033(3) 0.028(3) -0.001(2) 0.012(2) -0.009(3)
C110 0.035(4) 0.023(3) 0.041(3) 0.005(2) 0.015(3) -0.007(3)
C127 0.022(3) 0.029(3) 0.042(3) -0.003(2) 0.019(2) -0.003(2)
C39 0.047(4) 0.028(3) 0.034(3) 0.004(2) 0.026(3) -0.005(3)
C87 0.023(3) 0.025(3) 0.036(3) -0.002(2) 0.018(2) -0.003(2)
C22 0.020(3) 0.029(3) 0.039(3) 0.003(2) 0.017(2) 0.002(2)
C24 0.020(3) 0.031(3) 0.040(3) 0.002(2) 0.010(2) -0.002(2)
C31 0.021(3) 0.025(3) 0.031(3) 0.000(2) 0.013(2) 0.001(2)
C58 0.039(4) 0.020(3) 0.027(3) 0.001(2) 0.016(2) -0.004(2)
C78 0.020(3) 0.034(3) 0.033(3) -0.002(2) 0.010(2) 0.002(2)
C35 0.030(3) 0.024(3) 0.021(2) -0.002(2) 0.015(2) 0.003(2)
C18 0.029(3) 0.023(3) 0.031(3) -0.005(2) 0.013(2) -0.006(2)
C47 0.028(3) 0.028(3) 0.029(3) 0.000(2) 0.008(2) 0.004(2)
C106 0.036(4) 0.023(3) 0.027(3) 0.001(2) 0.014(2) -0.002(2)
C109 0.026(3) 0.031(3) 0.038(3) 0.001(2) 0.009(2) -0.007(3)
C3 0.032(4) 0.020(3) 0.036(3) -0.006(2) 0.018(2) -0.010(2)
C85 0.021(3) 0.029(3) 0.037(3) -0.002(2) 0.011(2) -0.006(2)
C105 0.038(4) 0.024(3) 0.032(3) 0.002(2) -0.005(3) -0.004(3)
C102 0.021(3) 0.036(3) 0.029(3) 0.005(2) 0.013(2) -0.003(2)
C99 0.051(4) 0.024(3) 0.035(3) -0.009(2) 0.015(3) -0.004(3)
C43 0.027(3) 0.037(3) 0.025(3) -0.004(2) 0.011(2) -0.001(3)
C52 0.032(4) 0.030(3) 0.030(3) 0.003(2) 0.016(2) -0.006(3)
C97 0.025(3) 0.039(3) 0.024(3) 0.002(2) 0.010(2) 0.001(3)
C32 0.026(3) 0.032(3) 0.033(3) -0.001(2) 0.014(2) 0.005(2)
C45 0.025(3) 0.044(4) 0.030(3) 0.005(3) 0.003(2) -0.003(3)
C116 0.050(4) 0.021(3) 0.031(3) -0.006(2) 0.008(3) -0.008(3)
C64 0.021(3) 0.029(3) 0.038(3) 0.000(2) 0.016(2) -0.002(2)
C51 0.047(4) 0.024(3) 0.032(3) 0.003(2) 0.013(3) 0.004(3)
C98 0.042(4) 0.031(3) 0.032(3) -0.002(2) 0.018(3) 0.004(3)
C68 0.030(4) 0.022(3) 0.037(3) 0.006(2) 0.019(2) 0.008(2)
C129 0.043(4) 0.028(3) 0.031(3) 0.001(2) 0.021(3) -0.006(3)
C23 0.032(4) 0.028(3) 0.039(3) 0.001(2) 0.017(3) 0.001(2)
C89 0.021(3) 0.032(3) 0.043(3) -0.006(3) 0.010(2) -0.007(2)
C91 0.029(4) 0.021(3) 0.067(4) 0.002(3) 0.011(3) -0.002(3)
C104 0.025(3) 0.044(4) 0.034(3) -0.004(3) -0.001(3) 0.000(3)
C88 0.032(3) 0.028(3) 0.035(3) 0.002(2) 0.016(3) -0.006(2)
C62 0.037(4) 0.029(3) 0.036(3) -0.004(2) 0.021(3) 0.004(3)
C128 0.030(4) 0.034(3) 0.041(3) -0.001(2) 0.030(3) -0.007(3)
C56 0.020(3) 0.040(3) 0.036(3) 0.000(3) 0.005(2) -0.008(3)
C57 0.025(3) 0.033(3) 0.039(3) -0.008(2) 0.016(3) -0.014(2)
C90 0.028(4) 0.032(3) 0.048(3) -0.005(3) 0.011(3) 0.002(3)
C29 0.030(4) 0.033(3) 0.047(3) 0.010(3) 0.011(3) 0.000(3)
C122 0.032(4) 0.028(3) 0.036(3) 0.006(2) 0.019(3) 0.007(3)
C44 0.029(4) 0.054(4) 0.032(3) 0.001(3) 0.008(3) 0.003(3)
C28 0.027(4) 0.043(4) 0.050(4) 0.019(3) 0.007(3) -0.004(3)
C123 0.023(3) 0.043(4) 0.036(3) 0.000(3) 0.004(2) 0.005(3)
C103 0.020(3) 0.056(4) 0.034(3) -0.002(3) 0.010(2) -0.007(3)
C94 0.024(3) 0.038(3) 0.042(3) -0.005(3) 0.013(3) 0.000(3)
C63 0.036(4) 0.029(3) 0.040(3) 0.006(2) 0.024(3) 0.005(3)
C25 0.029(4) 0.032(3) 0.048(4) 0.009(3) 0.011(3) 0.002(3)
C26 0.029(4) 0.034(4) 0.063(4) -0.003(3) 0.011(3) 0.000(3)
C92 0.028(4) 0.031(4) 0.080(5) -0.020(3) 0.010(3) -0.002(3)
C93 0.024(3) 0.041(4) 0.051(4) -0.018(3) 0.008(3) 0.000(3)
C27 0.020(3) 0.033(4) 0.082(5) 0.022(3) 0.009(3) -0.001(3)
Cl0A 0.0793(15) 0.0826(14) 0.0496(10) 0.0043(9) 0.0064(10) 0.0341(11)
Cl1A 0.0782(15) 0.0816(14) 0.0535(11) -0.0058(10) 0.0061(10) -0.0357(11)

loop_
_atom_type_symbol
_atom_type_description
_atom_type_scat_dispersion_real
_atom_type_scat_dispersion_imag
_atom_type_scat_source
C C 0.0033 0.0016 'International Tables Vol C Tables 4.2.6.8 and 6.1.1.4'
H H 0.0000 0.0000 'International Tables Vol C Tables 4.2.6.8 and 6.1.1.4'
Cl Cl 0.1484 0.1585 'International Tables Vol C Tables 4.2.6.8 and 6.1.1.4'
F F 0.0171 0.0103 'International Tables Vol C Tables 4.2.6.8 and 6.1.1.4'
N N 0.0061 0.0033 'International Tables Vol C Tables 4.2.6.8 and 6.1.1.4'
P P 0.1023 0.0942 'International Tables Vol C Tables 4.2.6.8 and 6.1.1.4'
Ru Ru -1.2594 0.8363 'International Tables Vol C Tables 4.2.6.8 and 6.1.1.4'

loop_
_geom_angle_atom_site_label_1
_geom_angle_atom_site_label_2
_geom_angle_atom_site_label_3
_geom_angle
_geom_angle_site_symmetry_1
_geom_angle_site_symmetry_3
P2 Ru1 Cl1 95.85(4) . .
P1 Ru1 Cl1 79.23(4) . .
P1 Ru1 P2 174.14(4) . .
N2 Ru1 Cl1 178.45(13) . .
N2 Ru1 P2 83.04(11) . .
N2 Ru1 P1 101.82(11) . .
N2 Ru1 N3 77.19(16) . .
N2 Ru1 N1 80.45(17) . .
N3 Ru1 Cl1 101.46(11) . .
N3 Ru1 P2 72.07(10) . .
N3 Ru1 P1 105.61(10) . .
N1 Ru1 Cl1 100.88(12) . .
N1 Ru1 P2 103.38(11) . .
N1 Ru1 P1 80.82(11) . .
N1 Ru1 N3 157.55(16) . .
P5 Ru2 Cl2 95.94(4) . .
P4 Ru2 Cl2 79.04(4) . .
P4 Ru2 P5 174.03(4) . .
N4 Ru2 Cl2 101.36(11) . .
N4 Ru2 P5 72.24(11) . .
N4 Ru2 P4 105.39(11) . .
N4 Ru2 N6 157.69(16) . .
N5 Ru2 Cl2 178.39(13) . .
N5 Ru2 P5 82.77(11) . .
N5 Ru2 P4 102.18(11) . .
N5 Ru2 N4 77.34(16) . .
N5 Ru2 N6 80.41(16) . .
N6 Ru2 Cl2 100.86(12) . .
N6 Ru2 P5 103.49(11) . .
N6 Ru2 P4 80.79(11) . .
C113 P5 Ru2 115.26(14) . .
C113 P5 C119 100.5(2) . .
C119 P5 Ru2 122.47(14) . .
C125 P5 Ru2 108.3(2) . .
C125 P5 C113 107.2(2) . .
C125 P5 C119 101.5(2) . .
C101 P4 Ru2 131.25(13) . .
C107 P4 Ru2 106.49(17) . .
C107 P4 C101 99.3(2) . .
C95 P4 Ru2 106.17(18) . .
C95 P4 C101 100.4(2) . .
C95 P4 C107 113.1(2) . .
C48 P2 Ru1 115.03(15) . .
C54 P2 Ru1 122.45(14) . .
C54 P2 C48 100.7(2) . .
C60 P2 Ru1 108.6(2) . .
C60 P2 C48 106.9(2) . .
C60 P2 C54 101.5(2) . .
C42 P1 Ru1 130.96(13) . .
C36 P1 Ru1 106.07(17) . .
C36 P1 C42 100.4(2) . .
C36 P1 C30 113.1(2) . .
C30 P1 Ru1 106.45(17) . .
C30 P1 C42 99.7(2) . .
F1 P3 F3 92.1(3) . .
F1 P3 F4 86.1(2) . .
F6 P3 F1 99.0(2) . .
F6 P3 F3 76.3(2) . .
F6 P3 F4 105.1(3) . .
F6 P3 F5 179.6(4) . .
F6 P3 F2 81.6(3) . .
F3 P3 F4 177.9(3) . .
F5 P3 F1 80.7(2) . .
F5 P3 F3 103.5(3) . .
F5 P3 F4 75.2(3) . .
F2 P3 F1 178.6(3) . .
F2 P3 F3 89.3(3) . .
F2 P3 F4 92.6(3) . .
F2 P3 F5 98.7(3) . .
F9 P6 F7 91.8(3) . .
F9 P6 F8 86.4(2) . .
F11 P6 F9 98.8(2) . .
F11 P6 F12 179.4(3) . .
F11 P6 F7 76.0(2) . .
F11 P6 F8 105.3(3) . .
F11 P6 F10 81.4(3) . .
F12 P6 F9 81.2(3) . .
F12 P6 F7 103.5(3) . .
F12 P6 F8 75.3(3) . .
F12 P6 F10 98.7(3) . .
F7 P6 F8 178.0(3) . .
F10 P6 F9 179.5(3) . .
F10 P6 F7 88.7(3) . .
F10 P6 F8 93.0(3) . .
C10 N2 Ru1 121.2(3) . .
C6 N2 Ru1 120.3(4) . .
C6 N2 C10 118.5(4) . .
C76 N4 Ru2 115.4(3) . .
C80 N4 Ru2 127.9(3) . .
C80 N4 C76 116.6(4) . .
C11 N3 Ru1 115.2(3) . .
C15 N3 Ru1 127.5(3) . .
C15 N3 C11 117.3(4) . .
C75 N5 Ru2 121.4(3) . .
C71 N5 Ru2 120.2(3) . .
C71 N5 C75 118.3(4) . .
C66 N6 Ru2 128.9(3) . .
C66 N6 C70 122.0(4) . .
C70 N6 Ru2 108.8(3) . .
C5 N1 Ru1 108.7(3) . .
C1 N1 Ru1 129.1(3) . .
C1 N1 C5 122.0(4) . .
N4 C76 C75 114.5(4) . .
C77 C76 N4 123.5(4) . .
C77 C76 C75 121.9(5) . .
C49 C48 P2 128.9(3) . .
C53 C48 P2 116.4(4) . .
C53 C48 C49 114.1(5) . .
N3 C11 C10 114.6(4) . .
N3 C11 C12 123.0(4) . .
C12 C11 C10 122.2(5) . .
N2 C10 C11 111.7(4) . .
N2 C10 C9 120.7(4) . .
C9 C10 C11 127.6(5) . .
C73 C81 C86 123.6(4) . .
C82 C81 C73 112.3(5) . .
C82 C81 C86 124.0(4) . .
N2 C6 C7 121.8(5) . .
N2 C6 C5 110.3(4) . .
C7 C6 C5 127.9(4) . .
N6 C66 H66 119.9 . .
C67 C66 N6 120.3(5) . .
C67 C66 H66 119.9 . .
C125 C126 H126 119.8 . .
C127 C126 H126 119.8 . .
C127 C126 C125 120.4(5) . .
C6 C7 H7 119.5 . .
C8 C7 C6 121.1(5) . .
C8 C7 H7 119.5 . .
C8 C16 C21 123.9(4) . .
C17 C16 C8 112.1(5) . .
C17 C16 C21 124.0(4) . .
C106 C101 P4 130.1(4) . .
C102 C101 P4 121.0(4) . .
C102 C101 C106 108.9(5) . .
C114 C113 P5 129.3(4) . .
C118 C113 P5 116.4(4) . .
C118 C113 C114 113.6(5) . .
C47 C42 P1 130.1(4) . .
C43 C42 P1 121.3(4) . .
C43 C42 C47 108.6(5) . .
N5 C75 C76 111.2(4) . .
N5 C75 C74 121.3(4) . .
C74 C75 C76 127.5(5) . .
N5 C71 C72 121.2(5) . .
N5 C71 C70 110.1(4) . .
C72 C71 C70 128.7(4) . .
C59 C54 P2 109.7(4) . .
C59 C54 C55 121.6(4) . .
C55 C54 P2 128.6(4) . .
C11 C12 H12 120.5 . .
C13 C12 C11 119.0(5) . .
C13 C12 H12 120.5 . .
C124 C119 P5 127.8(4) . .
C120 C119 P5 109.3(4) . .
C120 C119 C124 122.8(5) . .
C80 C79 H79 119.6 . .
C78 C79 H79 119.6 . .
C78 C79 C80 120.8(5) . .
C108 C107 P4 121.7(4) . .
C108 C107 C112 114.1(5) . .
C112 C107 P4 124.2(4) . .
C72 C73 C81 120.7(4) . .
C72 C73 C74 115.5(5) . .
C74 C73 C81 123.8(5) . .
C126 C125 P5 122.3(3) . .
C130 C125 P5 106.4(4) . .
C130 C125 C126 131.1(4) . .
C81 C82 H82 123.1 . .
C83 C82 C81 113.9(5) . .
C83 C82 H82 123.1 . .
C36 C41 H41 121.7 . .
C40 C41 H41 121.7 . .
C40 C41 C36 116.7(5) . .
C7 C8 C16 120.5(4) . .
C7 C8 C9 116.8(5) . .
C9 C8 C16 122.7(5) . .
C87 C84 C83 120.7(4) . .
C85 C84 C83 123.0(4) . .
C85 C84 C87 116.2(5) . .
N1 C5 C6 119.2(4) . .
C4 C5 N1 120.6(5) . .
C4 C5 C6 120.2(5) . .
C60 C65 H65 120.2 . .
C64 C65 H65 120.2 . .
C64 C65 C60 119.6(5) . .
C71 C72 H72 118.9 . .
C73 C72 C71 122.2(5) . .
C73 C72 H72 118.9 . .
N1 C1 H1 120.0 . .
C2 C1 N1 120.0(5) . .
C2 C1 H1 120.0 . .
C119 C124 H124 118.4 . .
C123 C124 C119 123.3(5) . .
C123 C124 H124 118.4 . .
C95 C96 H96 121.6 . .
C97 C96 H96 121.6 . .
C97 C96 C95 116.7(5) . .
N4 C80 C79 122.0(5) . .
N4 C80 H80 119.0 . .
C79 C80 H80 119.0 . .
C66 C67 H67 122.2 . .
C66 C67 C68 115.7(5) . .
C68 C67 H67 122.2 . .
C16 C17 H17 123.2 . .
C18 C17 C16 113.5(5) . .
C18 C17 H17 123.2 . .
C37 C38 H38 122.0 . .
C37 C38 C39 116.0(5) . .
C39 C38 H38 122.0 . .
C48 C49 H49 116.9 . .
C48 C49 C50 126.3(5) . .
C50 C49 H49 116.9 . .
C119 C120 H120 122.5 . .
C121 C120 C119 115.1(5) . .
C121 C120 H120 122.5 . .
C16 C21 H21 119.1 . .
C20 C21 C16 121.7(5) . .
C20 C21 H21 119.1 . .
C41 C36 P1 114.1(4) . .
C41 C36 C37 124.9(4) . .
C37 C36 P1 120.9(4) . .
C12 C13 H13 120.7 . .
C12 C13 C14 118.7(5) . .
C14 C13 H13 120.7 . .
C34 C33 H33 121.7 . .
C34 C33 C32 116.6(5) . .
C32 C33 H33 121.7 . .
C54 C59 H59 122.7 . .
C58 C59 C54 114.5(5) . .
C58 C59 H59 122.7 . .
C31 C30 P1 121.9(4) . .
C31 C30 C35 115.0(5) . .
C35 C30 P1 123.1(4) . .
C65 C60 P2 121.4(4) . .
C61 C60 P2 107.1(4) . .
C61 C60 C65 131.5(4) . .
C76 C77 H77 120.3 . .
C78 C77 C76 119.4(5) . .
C78 C77 H77 120.3 . .
C10 C9 H9 119.6 . .
C8 C9 C10 120.9(5) . .
C8 C9 H9 119.6 . .
C48 C53 H53 120.4 . .
C48 C53 C52 119.1(5) . .
C52 C53 H53 120.4 . .
C13 C14 H14 120.1 . .
C13 C14 C15 119.8(5) . .
C15 C14 H14 120.1 . .
C125 C130 H130 125.9 . .
C129 C130 C125 108.1(6) . .
C129 C130 H130 125.9 . .
C20 C19 C18 122.4(5) . .
C22 C19 C20 116.1(5) . .
C22 C19 C18 121.4(5) . .
C113 C114 H114 116.8 . .
C113 C114 C115 126.4(5) . .
C115 C114 H114 116.8 . .
C82 C83 C84 122.6(5) . .
C82 C83 H83 118.7 . .
C84 C83 H83 118.7 . .
N3 C15 C14 122.1(5) . .
N3 C15 H15 118.9 . .
C14 C15 H15 118.9 . .
C113 C118 H118 120.4 . .
C113 C118 C117 119.3(5) . .
C117 C118 H118 120.4 . .
C75 C74 H74 119.4 . .
C73 C74 C75 121.3(5) . .
C73 C74 H74 119.4 . .
C1 C2 H2 121.9 . .
C1 C2 C3 116.1(5) . .
C3 C2 H2 121.9 . .
C107 C108 H108 121.0 . .
C107 C108 C109 117.9(5) . .
C109 C108 H108 121.0 . .
C81 C86 H86 118.7 . .
C85 C86 C81 122.7(5) . .
C85 C86 H86 118.7 . .
C112 C111 H111 121.8 . .
C110 C111 H111 121.8 . .
C110 C111 C112 116.4(5) . .
C5 C4 H4 122.0 . .
C5 C4 C3 116.1(5) . .
C3 C4 H4 122.0 . .
C120 C121 H121 118.8 . .
C120 C121 C122 122.4(5) . .
C122 C121 H121 118.8 . .
C118 C117 H117 116.5 . .
C116 C117 C118 126.9(5) . .
C116 C117 H117 116.5 . .
C54 C55 H55 118.3 . .
C56 C55 C54 123.3(5) . .
C56 C55 H55 118.3 . .
C21 C20 C19 114.8(5) . .
C21 C20 H20 122.6 . .
C19 C20 H20 122.6 . .
C47 C46 H46 119.7 . .
C45 C46 H46 119.7 . .
C45 C46 C47 120.5(5) . .
C107 C112 H112 116.1 . .
C111 C112 C107 127.9(5) . .
C111 C112 H112 116.1 . .
N6 C70 C71 119.3(4) . .
C69 C70 N6 121.0(5) . .
C69 C70 C71 119.7(5) . .
C49 C50 H50 120.6 . .
C51 C50 C49 118.7(6) . .
C51 C50 H50 120.6 . .
C114 C115 H115 120.3 . .
C116 C115 C114 119.4(5) . .
C116 C115 H115 120.3 . .
C70 C69 H69 122.1 . .
C70 C69 C68 115.8(5) . .
C68 C69 H69 122.1 . .
C33 C34 H34 121.7 . .
C33 C34 C35 116.5(5) . .
C35 C34 H34 121.7 . .
C96 C95 P4 114.9(4) . .
C96 C95 C100 124.3(4) . .
C100 C95 P4 120.6(4) . .
C95 C100 H100 120.3 . .
C99 C100 C95 119.4(5) . .
C99 C100 H100 120.3 . .
C60 C61 H61 125.5 . .
C62 C61 C60 109.0(6) . .
C62 C61 H61 125.5 . .
C38 C37 C36 118.4(5) . .
C38 C37 H37 120.8 . .
C36 C37 H37 120.8 . .
C41 C40 H40 121.2 . .
C41 C40 C39 117.6(5) . .
C39 C40 H40 121.2 . .
C111 C110 H110 121.4 . .
C111 C110 C109 117.1(5) . .
C109 C110 H110 121.4 . .
C126 C127 H127 126.0 . .
C126 C127 C128 107.9(6) . .
C128 C127 H127 126.0 . .
C38 C39 C40 126.5(5) . .
C38 C39 H39 116.7 . .
C40 C39 H39 116.7 . .
C84 C87 H87 116.4 . .
C88 C87 C84 127.1(5) . .
C88 C87 H87 116.4 . .
C19 C22 H22 116.2 . .
C23 C22 C19 127.6(5) . .
C23 C22 H22 116.2 . .
C29 C24 C23 123.5(5) . .
C25 C24 C23 120.6(5) . .
C25 C24 C29 115.9(5) . .
C30 C31 H31 121.1 . .
C30 C31 C32 117.7(5) . .
C32 C31 H31 121.1 . .
C59 C58 H58 118.1 . .
C59 C58 C57 123.8(5) . .
C57 C58 H58 118.1 . .
C79 C78 H78 121.1 . .
C77 C78 C79 117.8(5) . .
C77 C78 H78 121.1 . .
C30 C35 H35 116.5 . .
C34 C35 C30 127.1(5) . .
C34 C35 H35 116.5 . .
C17 C18 C19 123.3(5) . .
C17 C18 H18 118.3 . .
C19 C18 H18 118.3 . .
C42 C47 C46 129.8(5) . .
C42 C47 H47 115.1 . .
C46 C47 H47 115.1 . .
C101 C106 H106 115.2 . .
C101 C106 C105 129.7(5) . .
C105 C106 H106 115.2 . .
C108 C109 H109 116.8 . .
C110 C109 C108 126.5(5) . .
C110 C109 H109 116.8 . .
C2 C3 H3 117.6 . .
C4 C3 C2 124.7(5) . .
C4 C3 H3 117.6 . .
C84 C85 H85 123.2 . .
C86 C85 C84 113.6(5) . .
C86 C85 H85 123.2 . .
C106 C105 H105 119.6 . .
C104 C105 C106 120.9(5) . .
C104 C105 H105 119.6 . .
C101 C102 H102 119.6 . .
C101 C102 C103 120.8(5) . .
C103 C102 H102 119.6 . .
C100 C99 H99 122.9 . .
C100 C99 C98 114.2(5) . .
C98 C99 H99 122.9 . .
C42 C43 H43 119.3 . .
C42 C43 C44 121.5(5) . .
C44 C43 H43 119.3 . .
C53 C52 H52 116.7 . .
C51 C52 C53 126.6(5) . .
C51 C52 H52 116.7 . .
C96 C97 H97 120.8 . .
C96 C97 C98 118.5(5) . .
C98 C97 H97 120.8 . .
C33 C32 H32 116.4 . .
C31 C32 C33 127.1(5) . .
C31 C32 H32 116.4 . .
C46 C45 H45 124.8 . .
C46 C45 C44 110.4(6) . .
C44 C45 H45 124.8 . .
C117 C116 H116 122.8 . .
C115 C116 C117 114.3(5) . .
C115 C116 H116 122.8 . .
C65 C64 H64 126.2 . .
C65 C64 C63 107.6(6) . .
C63 C64 H64 126.2 . .
C50 C51 C52 115.2(5) . .
C50 C51 H51 122.4 . .
C52 C51 H51 122.4 . .
C99 C98 C97 126.9(5) . .
C99 C98 H98 116.6 . .
C97 C98 H98 116.6 . .
C67 C68 H68 117.7 . .
C69 C68 C67 124.7(5) . .
C69 C68 H68 117.7 . .
C130 C129 H129 120.1 . .
C130 C129 C128 119.8(5) . .
C128 C129 H129 120.1 . .
C22 C23 C24 128.8(5) . .
C22 C23 H23 115.6 . .
C24 C23 H23 115.6 . .
C90 C89 C88 120.1(5) . .
C90 C89 C94 116.3(5) . .
C94 C89 C88 123.5(5) . .
C90 C91 H91 118.1 . .
C90 C91 C92 123.8(6) . .
C92 C91 H91 118.1 . .
C105 C104 H104 124.8 . .
C105 C104 C103 110.4(6) . .
C103 C104 H104 124.8 . .
C87 C88 C89 128.9(5) . .
C87 C88 H88 115.5 . .
C89 C88 H88 115.5 . .
C61 C62 H62 120.6 . .
C61 C62 C63 118.8(5) . .
C63 C62 H62 120.6 . .
C127 C128 C129 132.6(4) . .
C127 C128 H128 113.7 . .
C129 C128 H128 113.7 . .
C55 C56 H56 122.9 . .
C55 C56 C57 114.2(5) . .
C57 C56 H56 122.9 . .
C58 C57 H57 118.7 . .
C56 C57 C58 122.5(5) . .
C56 C57 H57 118.7 . .
C89 C90 C91 119.0(6) . .
C89 C90 H90 120.5 . .
C91 C90 H90 120.5 . .
C24 C29 H29 117.5 . .
C28 C29 C24 125.0(6) . .
C28 C29 H29 117.5 . .
C121 C122 H122 118.3 . .
C123 C122 C121 123.4(5) . .
C123 C122 H122 118.3 . .
C43 C44 H44 115.5 . .
C45 C44 C43 129.1(5) . .
C45 C44 H44 115.5 . .
C29 C28 H28 121.1 . .
C27 C28 C29 117.8(6) . .
C27 C28 H28 121.1 . .
C124 C123 C122 113.0(5) . .
C124 C123 H123 123.5 . .
C122 C123 H123 123.5 . .
C102 C103 H103 115.3 . .
C104 C103 C102 129.3(5) . .
C104 C103 H103 115.3 . .
C89 C94 H94 117.4 . .
C93 C94 C89 125.2(5) . .
C93 C94 H94 117.4 . .
C64 C63 C62 133.4(5) . .
C64 C63 H63 113.3 . .
C62 C63 H63 113.3 . .
C24 C25 H25 120.2 . .
C24 C25 C26 119.6(6) . .
C26 C25 H25 120.2 . .
C25 C26 H26 118.4 . .
C25 C26 C27 123.2(6) . .
C27 C26 H26 118.4 . .
C91 C92 H92 121.0 . .
C93 C92 C91 118.1(6) . .
C93 C92 H92 121.0 . .
C94 C93 H93 121.2 . .
C92 C93 C94 117.6(6) . .
C92 C93 H93 121.2 . .
C28 C27 C26 118.5(6) . .
C28 C27 H27 120.7 . .
C26 C27 H27 120.7 . .
C1AA Cl0A C1AA 65.1(7) 2_756 .
C0AA Cl1A C0AA 64.7(8) 2_567 .
Cl0A C1AA Cl0A 115.0(7) 2_756 .
Cl0A C1AA C1AA 57.4(6) . 2_756
Cl0A C1AA C1AA 57.6(7) 2_756 2_756
Cl1A C0AA Cl1A 115.3(7) 2_567 .
Cl1A C0AA C0AA 58.0(7) 2_567 2_567
Cl1A C0AA C0AA 57.3(7) . 2_567

loop_
_geom_bond_atom_site_label_1
_geom_bond_atom_site_label_2
_geom_bond_distance
_geom_bond_site_symmetry_2
Ru1 Cl1 2.4902(13) .
Ru1 P2 2.4679(14) .
Ru1 P1 2.4621(14) .
Ru1 N2 1.999(4) .
Ru1 N3 2.085(4) .
Ru1 N1 2.075(4) .
Ru2 Cl2 2.4938(13) .
Ru2 P5 2.4681(14) .
Ru2 P4 2.4624(14) .
Ru2 N4 2.066(4) .
Ru2 N5 2.006(4) .
Ru2 N6 2.069(4) .
P5 C113 1.940(5) .
P5 C119 1.939(5) .
P5 C125 1.624(5) .
P4 C101 2.074(6) .
P4 C107 1.760(5) .
P4 C95 1.725(5) .
P2 C48 1.941(5) .
P2 C54 1.929(5) .
P2 C60 1.627(5) .
P1 C42 2.079(6) .
P1 C36 1.736(5) .
P1 C30 1.765(5) .
P3 F1 1.573(4) .
P3 F6 1.538(4) .
P3 F3 1.693(5) .
P3 F4 1.706(5) .
P3 F5 1.557(5) .
P3 F2 1.558(5) .
P6 F9 1.569(4) .
P6 F11 1.539(4) .
P6 F12 1.553(5) .
P6 F7 1.687(5) .
P6 F8 1.700(5) .
P6 F10 1.569(5) .
N2 C10 1.360(6) .
N2 C6 1.321(6) .
N4 C76 1.412(6) .
N4 C80 1.353(6) .
N3 C11 1.393(6) .
N3 C15 1.344(6) .
N5 C75 1.361(6) .
N5 C71 1.322(6) .
N6 C66 1.386(6) .
N6 C70 1.418(6) .
N1 C5 1.414(6) .
N1 C1 1.388(7) .
C76 C75 1.466(6) .
C76 C77 1.401(7) .
C48 C49 1.408(7) .
C48 C53 1.300(6) .
C11 C10 1.465(6) .
C11 C12 1.404(7) .
C10 C9 1.412(7) .
C81 C73 1.495(7) .
C81 C82 1.469(7) .
C81 C86 1.578(8) .
C6 C7 1.407(7) .
C6 C5 1.478(7) .
C66 H66 0.9500 .
C66 C67 1.324(7) .
C126 H126 0.9500 .
C126 C125 1.555(8) .
C126 C127 1.230(6) .
C7 H7 0.9500 .
C7 C8 1.367(7) .
C16 C8 1.504(7) .
C16 C17 1.480(7) .
C16 C21 1.589(8) .
C101 C106 1.452(7) .
C101 C102 1.306(7) .
C113 C114 1.414(7) .
C113 C118 1.307(6) .
C42 C47 1.458(7) .
C42 C43 1.289(7) .
C75 C74 1.405(7) .
C71 C72 1.414(7) .
C71 C70 1.478(7) .
C54 C59 1.440(7) .
C54 C55 1.581(8) .
C12 H12 0.9500 .
C12 C13 1.388(7) .
C119 C124 1.568(8) .
C119 C120 1.428(7) .
C79 H79 0.9500 .
C79 C80 1.423(7) .
C79 C78 1.413(7) .
C107 C108 1.225(6) .
C107 C112 1.367(7) .
C73 C72 1.371(7) .
C73 C74 1.381(6) .
C125 C130 1.443(7) .
C82 H82 0.9500 .
C82 C83 1.401(7) .
C41 H41 0.9500 .
C41 C36 1.459(7) .
C41 C40 1.316(7) .
C8 C9 1.371(7) .
C84 C83 1.593(8) .
C84 C87 1.507(7) .
C84 C85 1.487(7) .
C5 C4 1.314(6) .
C65 H65 0.9500 .
C65 C60 1.559(8) .
C65 C64 1.237(6) .
C72 H72 0.9500 .
C1 H1 0.9500 .
C1 C2 1.321(7) .
C124 H124 0.9500 .
C124 C123 1.428(7) .
C96 H96 0.9500 .
C96 C95 1.455(8) .
C96 C97 1.302(7) .
C80 H80 0.9500 .
C67 H67 0.9500 .
C67 C68 1.461(8) .
C17 H17 0.9500 .
C17 C18 1.396(7) .
C38 H38 0.9500 .
C38 C37 1.318(7) .
C38 C39 1.443(8) .
C49 H49 0.9500 .
C49 C50 1.448(7) .
C120 H120 0.9500 .
C120 C121 1.419(7) .
C21 H21 0.9500 .
C21 C20 1.399(7) .
C36 C37 1.511(7) .
C13 H13 0.9500 .
C13 C14 1.401(7) .
C33 H33 0.9500 .
C33 C34 1.216(7) .
C33 C32 1.343(7) .
C59 H59 0.9500 .
C59 C58 1.418(7) .
C30 C31 1.211(6) .
C30 C35 1.374(7) .
C60 C61 1.431(7) .
C77 H77 0.9500 .
C77 C78 1.392(7) .
C9 H9 0.9500 .
C53 H53 0.9500 .
C53 C52 1.446(7) .
C14 H14 0.9500 .
C14 C15 1.423(8) .
C130 H130 0.9500 .
C130 C129 1.230(7) .
C19 C20 1.491(8) .
C19 C22 1.490(7) .
C19 C18 1.585(8) .
C114 H114 0.9500 .
C114 C115 1.448(7) .
C83 H83 0.9500 .
C15 H15 0.9500 .
C118 H118 0.9500 .
C118 C117 1.444(8) .
C74 H74 0.9500 .
C2 H2 0.9500 .
C2 C3 1.441(7) .
C108 H108 0.9500 .
C108 C109 1.347(7) .
C86 H86 0.9500 .
C86 C85 1.406(7) .
C111 H111 0.9500 .
C111 C112 1.342(7) .
C111 C110 1.206(7) .
C4 H4 0.9500 .
C4 C3 1.402(8) .
C121 H121 0.9500 .
C121 C122 1.560(8) .
C117 H117 0.9500 .
C117 C116 1.398(8) .
C55 H55 0.9500 .
C55 C56 1.423(7) .
C20 H20 0.9500 .
C46 H46 0.9500 .
C46 C47 1.549(8) .
C46 C45 1.290(7) .
C112 H112 0.9500 .
C70 C69 1.316(6) .
C50 H50 0.9500 .
C50 C51 1.293(7) .
C115 H115 0.9500 .
C115 C116 1.291(7) .
C69 H69 0.9500 .
C69 C68 1.402(8) .
C34 H34 0.9500 .
C34 C35 1.340(7) .
C95 C100 1.522(7) .
C100 H100 0.9500 .
C100 C99 1.324(7) .
C61 H61 0.9500 .
C61 C62 1.226(7) .
C37 H37 0.9500 .
C40 H40 0.9500 .
C40 C39 1.504(8) .
C110 H110 0.9500 .
C110 C109 1.341(7) .
C127 H127 0.9500 .
C127 C128 1.416(8) .
C39 H39 0.9500 .
C87 H87 0.9500 .
C87 C88 1.466(8) .
C22 H22 0.9500 .
C22 C23 1.457(8) .
C24 C23 1.494(7) .
C24 C29 1.429(8) .
C24 C25 1.346(8) .
C31 H31 0.9500 .
C31 C32 1.338(7) .
C58 H58 0.9500 .
C58 C57 1.553(8) .
C78 H78 0.9500 .
C35 H35 0.9500 .
C18 H18 0.9500 .
C47 H47 0.9500 .
C106 H106 0.9500 .
C106 C105 1.566(8) .
C109 H109 0.9500 .
C3 H3 0.9500 .
C85 H85 0.9500 .
C105 H105 0.9500 .
C105 C104 1.281(7) .
C102 H102 0.9500 .
C102 C103 1.577(8) .
C99 H99 0.9500 .
C99 C98 1.459(8) .
C43 H43 0.9500 .
C43 C44 1.567(8) .
C52 H52 0.9500 .
C52 C51 1.384(8) .
C97 H97 0.9500 .
C97 C98 1.497(8) .
C32 H32 0.9500 .
C45 H45 0.9500 .
C45 C44 1.423(8) .
C116 H116 0.9500 .
C64 H64 0.9500 .
C64 C63 1.424(8) .
C51 H51 0.9500 .
C98 H98 0.9500 .
C68 H68 0.9500 .
C129 H129 0.9500 .
C129 C128 1.557(9) .
C23 H23 0.9500 .
C89 C88 1.498(7) .
C89 C90 1.352(7) .
C89 C94 1.422(8) .
C91 H91 0.9500 .
C91 C90 1.403(8) .
C91 C92 1.436(9) .
C104 H104 0.9500 .
C104 C103 1.429(8) .
C88 H88 0.9500 .
C62 H62 0.9500 .
C62 C63 1.548(9) .
C128 H128 0.9500 .
C56 H56 0.9500 .
C56 C57 1.440(8) .
C57 H57 0.9500 .
C90 H90 0.9500 .
C29 H29 0.9500 .
C29 C28 1.415(8) .
C122 H122 0.9500 .
C122 C123 1.462(8) .
C44 H44 0.9500 .
C28 H28 0.9500 .
C28 C27 1.330(9) .
C123 H123 0.9500 .
C103 H103 0.9500 .
C94 H94 0.9500 .
C94 C93 1.421(8) .
C63 H63 0.9500 .
C25 H25 0.9500 .
C25 C26 1.412(8) .
C26 H26 0.9500 .
C26 C27 1.421(9) .
C92 H92 0.9500 .
C92 C93 1.327(8) .
C93 H93 0.9500 .
C27 H27 0.9500 .
Cl0A C1AA 1.709(12) .
Cl0A C1AA 1.706(13) 2_756
Cl1A C0AA 1.700(14) 2_567
Cl1A C0AA 1.714(13) .
C1AA C1AA 1.84(2) 2_756
C0AA C0AA 1.83(3) 2_567
